data_4109863
loop_
_publ_author_name
'Andrew B. Jackson'
'Cynthia K. Schauer'
'Peter S. White'
'Joseph L. Templeton'

_publ_section_title
;
 Tungsten(II) Monocarbonyl Bis(acetylacetonate): A Fourteen-Electron
 Docking Site for \h2Four-Electron Donor Ligands
;
_journal_name_full 'Journal of the American Chemical Society'
_journal_page_first 10628
_journal_page_last 10629
_journal_paper_doi 10.1021/ja0728270
_journal_volume 129
_journal_year 2007
_chemical_formula_moiety 'C18 H17 Cl2 N O5 W'
_chemical_formula_sum 'C18 H17 Cl2 N O5 W'
_chemical_formula_weight 582.08
_chemical_name_systematic
;

 ?

;
_space_group_IT_number 60
_symmetry_cell_setting orthorhombic
_symmetry_space_group_name_Hall '-P 2n 2ab'
_symmetry_space_group_name_H-M 'P b c n'
_atom_sites_solution_hydrogens geom
_atom_sites_solution_primary direct
_atom_sites_solution_secondary difmap
_audit_creation_method SHELXL-97
_cell_angle_alpha 90.00
_cell_angle_beta 90.00
_cell_angle_gamma 90.00
_cell_formula_units_Z 8
_cell_length_a 27.7307(11)
_cell_length_b 9.6208(4)
_cell_length_c 14.9968(5)
_cell_measurement_temperature 100(2)
_cell_volume 4001.0(3)
_computing_cell_refinement 'Bruker APEX2'
_computing_data_collection 'Bruker APEX2'
_computing_data_reduction 'Bruker SHELXTL'
_computing_molecular_graphics 'Bruker SHELXTL'
_computing_publication_material 'Bruker SHELXTL'
_computing_structure_refinement 'SHELXL-97 (Sheldrick, 1997)'
_computing_structure_solution 'SHELXS-97 (Sheldrick, 1990)'
_diffrn_ambient_temperature 100(2)
_diffrn_measured_fraction_theta_full 1.000
_diffrn_measured_fraction_theta_max 1.000
_diffrn_measurement_device_type 'Bruker SMART APEX-II'
_diffrn_measurement_method '\w & \f  scans'
_diffrn_radiation_monochromator graphite
_diffrn_radiation_source 'fine-focus sealed tube'
_diffrn_radiation_type MoK\a
_diffrn_radiation_wavelength 0.71073
_diffrn_reflns_av_R_equivalents 0.0331
_diffrn_reflns_av_sigmaI/netI 0.0162
_diffrn_reflns_limit_h_max 36
_diffrn_reflns_limit_h_min -35
_diffrn_reflns_limit_k_max 12
_diffrn_reflns_limit_k_min -12
_diffrn_reflns_limit_l_max 19
_diffrn_reflns_limit_l_min -19
_diffrn_reflns_number 51674
_diffrn_reflns_theta_full 28.00
_diffrn_reflns_theta_max 28.00
_diffrn_reflns_theta_min 2.24
_exptl_absorpt_coefficient_mu 6.070
_exptl_absorpt_correction_T_max 0.8882
_exptl_absorpt_correction_T_min 0.3122
_exptl_absorpt_correction_type multi-scan
_exptl_absorpt_process_details SADABS
_exptl_crystal_colour 'clear brown'
_exptl_crystal_density_diffrn 1.933
_exptl_crystal_density_meas 0
_exptl_crystal_description plate
_exptl_crystal_F_000 2240
_exptl_crystal_size_max 0.25
_exptl_crystal_size_mid 0.10
_exptl_crystal_size_min 0.02
_refine_diff_density_max 6.671
_refine_diff_density_min -2.567
_refine_diff_density_rms 0.182
_refine_ls_extinction_method none
_refine_ls_goodness_of_fit_ref 1.072
_refine_ls_hydrogen_treatment mixed
_refine_ls_matrix_type full
_refine_ls_number_parameters 248
_refine_ls_number_reflns 4834
_refine_ls_number_restraints 0
_refine_ls_restrained_S_all 1.072
_refine_ls_R_factor_all 0.0468
_refine_ls_R_factor_gt 0.0410
_refine_ls_shift/su_max 0.002
_refine_ls_shift/su_mean 0.000
_refine_ls_structure_factor_coef Fsqd
_refine_ls_weighting_details 'calc w=1/[\s^2^(Fo^2^)+(0.0356P)^2^+42.0210P] where P=(Fo^2^+2Fc^2^)/3'
_refine_ls_weighting_scheme calc
_refine_ls_wR_factor_gt 0.0944
_refine_ls_wR_factor_ref 0.0977
_reflns_number_gt 4240
_reflns_number_total 4834
_reflns_threshold_expression >2sigma(I)
_cod_data_source_file ja0728270si20070419_040451.cif
_cod_data_source_block c06050
_cod_database_code 4109863

loop_
_symmetry_equiv_pos_as_xyz
'x, y, z'
'x+1/2, -y+1/2, -z'
'-x, y, -z+1/2'
'-x+1/2, -y+1/2, z+1/2'
'-x, -y, -z'
'-x-1/2, y-1/2, z'
'x, -y, z-1/2'
'x-1/2, y-1/2, -z-1/2'

loop_
_atom_site_label
_atom_site_type_symbol
_atom_site_fract_x
_atom_site_fract_y
_atom_site_fract_z
_atom_site_U_iso_or_equiv
_atom_site_adp_type
_atom_site_occupancy
_atom_site_symmetry_multiplicity
_atom_site_calc_flag
_atom_site_refinement_flags
W1 W 0.612389(8) 0.72319(2) 0.995360(12) 0.01889(8) Uani 1 1 d .
Cl1 Cl 0.60999(5) 1.04369(14) 0.81451(10) 0.0293(3) Uani 1 1 d .
Cl2 Cl 0.74923(6) 0.65165(17) 0.84897(10) 0.0337(3) Uani 1 1 d .
C1 C 0.5830(2) 0.7301(6) 0.8765(3) 0.0215(11) Uani 1 1 d .
O2 O 0.56649(16) 0.7280(5) 0.8048(3) 0.0314(9) Uani 1 1 d .
N3 N 0.67946(18) 0.8045(5) 0.9918(3) 0.0239(10) Uani 1 1 d .
C4 C 0.66263(19) 0.8096(5) 0.9131(4) 0.0199(10) Uani 1 1 d .
C5 C 0.68052(19) 0.8481(5) 0.8236(3) 0.0197(10) Uani 1 1 d .
C6 C 0.65851(19) 0.9506(5) 0.7713(4) 0.0199(10) Uani 1 1 d .
C7 C 0.6761(2) 0.9874(6) 0.6874(4) 0.0261(12) Uani 1 1 d .
H7 H 0.6609 1.0584 0.6536 0.031 Uiso 1 1 calc R
C8 C 0.7161(2) 0.9188(7) 0.6541(4) 0.0312(13) Uani 1 1 d .
H8 H 0.7287 0.9435 0.5974 0.037 Uiso 1 1 calc R
C9 C 0.7378(2) 0.8144(6) 0.7031(4) 0.0270(12) Uani 1 1 d .
H9 H 0.7646 0.7654 0.6791 0.032 Uiso 1 1 calc R
C10 C 0.72053(19) 0.7811(6) 0.7873(4) 0.0216(11) Uani 1 1 d .
O11 O 0.62890(17) 0.5184(4) 0.9786(3) 0.0291(9) Uani 1 1 d .
C12 C 0.6386(3) 0.4256(6) 1.0387(4) 0.0326(14) Uani 1 1 d .
C13 C 0.6422(3) 0.4469(6) 1.1296(4) 0.0328(14) Uani 1 1 d .
H13 H 0.6472 0.3673 1.1660 0.039 Uiso 1 1 calc R
C14 C 0.63918(19) 0.5769(6) 1.1730(3) 0.0210(10) Uani 1 1 d .
O15 O 0.63071(14) 0.6914(4) 1.1343(2) 0.0215(8) Uani 1 1 d .
C16 C 0.6449(5) 0.2816(7) 0.9996(4) 0.063(3) Uani 1 1 d .
H16A H 0.6234 0.2704 0.9482 0.094 Uiso 1 1 calc R
H16B H 0.6370 0.2117 1.0448 0.094 Uiso 1 1 calc R
H16C H 0.6784 0.2694 0.9804 0.094 Uiso 1 1 calc R
C17 C 0.6463(2) 0.5821(6) 1.2724(3) 0.0261(12) Uani 1 1 d .
H17A H 0.6438 0.6785 1.2930 0.039 Uiso 1 1 calc R
H17B H 0.6783 0.5455 1.2873 0.039 Uiso 1 1 calc R
H17C H 0.6216 0.5256 1.3017 0.039 Uiso 1 1 calc R
O18 O 0.58238(17) 0.9048(5) 1.0401(3) 0.0315(10) Uani 1 1 d .
C19 C 0.5466(2) 0.9314(9) 1.0910(4) 0.0395(18) Uani 1 1 d .
C20 C 0.5146(2) 0.8297(11) 1.1209(5) 0.055(2) Uani 1 1 d .
H20 H 0.4896 0.8577 1.1602 0.066 Uiso 1 1 calc R
C21 C 0.5168(2) 0.6903(10) 1.0971(4) 0.048(2) Uani 1 1 d .
O22 O 0.54892(15) 0.6396(5) 1.0443(3) 0.0313(10) Uani 1 1 d .
C23 C 0.5396(3) 1.0815(10) 1.1145(5) 0.060(3) Uani 1 1 d .
H23A H 0.5699 1.1200 1.1372 0.090 Uiso 1 1 calc R
H23B H 0.5145 1.0895 1.1603 0.090 Uiso 1 1 calc R
H23C H 0.5296 1.1331 1.0612 0.090 Uiso 1 1 calc R
C24 C 0.4815(3) 0.5844(14) 1.1317(5) 0.088(4) Uani 1 1 d .
H24A H 0.4620 0.5488 1.0822 0.132 Uiso 1 1 calc R
H24B H 0.4603 0.6281 1.1759 0.132 Uiso 1 1 calc R
H24C H 0.4991 0.5075 1.1596 0.132 Uiso 1 1 calc R

loop_
_atom_site_aniso_label
_atom_site_aniso_U_11
_atom_site_aniso_U_22
_atom_site_aniso_U_33
_atom_site_aniso_U_23
_atom_site_aniso_U_13
_atom_site_aniso_U_12
W1 0.02330(13) 0.01930(13) 0.01405(11) -0.00012(7) 0.00226(8) 0.00072(8)
Cl1 0.0294(7) 0.0193(6) 0.0391(8) 0.0018(5) 0.0047(6) 0.0059(5)
Cl2 0.0273(7) 0.0335(7) 0.0403(7) 0.0058(6) 0.0070(6) 0.0117(6)
C1 0.023(3) 0.024(3) 0.017(2) 0.002(2) 0.001(2) -0.001(2)
O2 0.028(2) 0.039(2) 0.028(2) 0.0034(18) -0.0042(17) -0.0048(19)
N3 0.028(2) 0.025(2) 0.019(2) 0.0007(17) 0.0046(18) 0.0017(19)
C4 0.017(2) 0.019(2) 0.024(2) -0.001(2) 0.003(2) 0.000(2)
C5 0.019(2) 0.017(2) 0.024(2) -0.002(2) 0.0037(19) -0.0044(19)
C6 0.018(2) 0.017(2) 0.025(2) -0.002(2) 0.001(2) -0.003(2)
C7 0.028(3) 0.027(3) 0.024(3) 0.003(2) -0.002(2) -0.008(2)
C8 0.033(3) 0.038(3) 0.023(3) 0.000(2) 0.006(2) -0.012(3)
C9 0.020(3) 0.034(3) 0.027(3) -0.002(2) 0.008(2) -0.003(2)
C10 0.018(2) 0.020(3) 0.027(3) 0.001(2) 0.001(2) -0.001(2)
O11 0.049(3) 0.020(2) 0.0185(18) 0.0002(15) 0.0011(18) 0.0007(19)
C12 0.059(4) 0.020(3) 0.019(3) 0.000(2) 0.000(3) 0.004(3)
C13 0.055(4) 0.024(3) 0.019(3) 0.003(2) -0.002(3) 0.006(3)
C14 0.023(3) 0.025(3) 0.015(2) 0.001(2) -0.0004(19) -0.001(2)
O15 0.027(2) 0.0217(19) 0.0157(17) -0.0012(14) 0.0001(15) -0.0017(16)
C16 0.144(10) 0.023(3) 0.020(3) -0.001(3) -0.008(4) 0.021(4)
C17 0.031(3) 0.030(3) 0.018(2) -0.002(2) 0.000(2) -0.002(2)
O18 0.041(3) 0.033(2) 0.0206(19) -0.0008(17) 0.0025(17) 0.014(2)
C19 0.029(3) 0.069(5) 0.021(3) -0.015(3) -0.010(2) 0.027(3)
C20 0.020(3) 0.116(8) 0.031(3) -0.031(4) -0.001(3) 0.009(4)
C21 0.022(3) 0.101(7) 0.020(3) -0.016(3) 0.000(2) -0.021(4)
O22 0.023(2) 0.050(3) 0.0204(18) 0.0004(18) 0.0020(16) -0.0114(19)
C23 0.071(6) 0.075(6) 0.035(4) -0.020(4) -0.011(4) 0.051(5)
C24 0.050(5) 0.179(12) 0.035(4) -0.037(6) 0.017(4) -0.078(7)

loop_
_atom_type_symbol
_atom_type_description
_atom_type_scat_dispersion_real
_atom_type_scat_dispersion_imag
_atom_type_scat_source
C C 0.0033 0.0016 'International Tables Vol C Tables 4.2.6.8 and 6.1.1.4'
H H 0.0000 0.0000 'International Tables Vol C Tables 4.2.6.8 and 6.1.1.4'
N N 0.0061 0.0033 'International Tables Vol C Tables 4.2.6.8 and 6.1.1.4'
O O 0.0106 0.0060 'International Tables Vol C Tables 4.2.6.8 and 6.1.1.4'
Cl Cl 0.1484 0.1585 'International Tables Vol C Tables 4.2.6.8 and 6.1.1.4'
W W -0.8490 6.8722 'International Tables Vol C Tables 4.2.6.8 and 6.1.1.4'

loop_
_geom_angle_atom_site_label_1
_geom_angle_atom_site_label_2
_geom_angle_atom_site_label_3
_geom_angle
C1 W1 N3 110.2(2)
C1 W1 C4 73.7(2)
N3 W1 C4 36.48(19)
C1 W1 O11 90.8(2)
N3 W1 O11 99.46(19)
C4 W1 O11 99.55(19)
C1 W1 O18 95.8(2)
N3 W1 O18 93.00(19)
C4 W1 O18 97.37(19)
O11 W1 O18 162.98(18)
C1 W1 O22 89.0(2)
N3 W1 O22 160.66(17)
C4 W1 O22 162.66(19)
O11 W1 O22 81.91(19)
O18 W1 O22 82.52(19)
C1 W1 O15 167.56(19)
N3 W1 O15 82.19(16)
C4 W1 O15 118.65(19)
O11 W1 O15 85.97(15)
O18 W1 O15 84.27(15)
O22 W1 O15 78.66(15)
O2 C1 W1 176.7(5)
C4 N3 W1 72.6(3)
N3 C4 C5 136.9(5)
N3 C4 W1 70.9(3)
C5 C4 W1 151.8(4)
C10 C5 C6 117.0(5)
C10 C5 C4 120.4(5)
C6 C5 C4 122.6(5)
C7 C6 C5 122.1(5)
C7 C6 Cl1 118.4(4)
C5 C6 Cl1 119.4(4)
C8 C7 C6 119.0(5)
C8 C7 H7 120.5
C6 C7 H7 120.5
C9 C8 C7 120.3(5)
C9 C8 H8 119.8
C7 C8 H8 119.8
C8 C9 C10 120.0(5)
C8 C9 H9 120.0
C10 C9 H9 120.0
C9 C10 C5 121.6(5)
C9 C10 Cl2 119.3(4)
C5 C10 Cl2 119.1(4)
C12 O11 W1 128.8(4)
O11 C12 C13 126.8(6)
O11 C12 C16 112.7(5)
C13 C12 C16 120.5(5)
C12 C13 C14 125.4(5)
C12 C13 H13 117.3
C14 C13 H13 117.3
O15 C14 C13 124.8(5)
O15 C14 C17 116.7(5)
C13 C14 C17 118.5(5)
C14 O15 W1 127.3(3)
C12 C16 H16A 109.5
C12 C16 H16B 109.5
H16A C16 H16B 109.5
C12 C16 H16C 109.5
H16A C16 H16C 109.5
H16B C16 H16C 109.5
C14 C17 H17A 109.5
C14 C17 H17B 109.5
H17A C17 H17B 109.5
C14 C17 H17C 109.5
H17A C17 H17C 109.5
H17B C17 H17C 109.5
C19 O18 W1 133.0(5)
O18 C19 C20 123.0(7)
O18 C19 C23 115.8(8)
C20 C19 C23 121.1(7)
C21 C20 C19 124.5(6)
C21 C20 H20 117.7
C19 C20 H20 117.7
O22 C21 C20 123.7(7)
O22 C21 C24 114.0(8)
C20 C21 C24 122.4(7)
C21 O22 W1 131.2(5)
C19 C23 H23A 109.5
C19 C23 H23B 109.5
H23A C23 H23B 109.5
C19 C23 H23C 109.5
H23A C23 H23C 109.5
H23B C23 H23C 109.5
C21 C24 H24A 109.5
C21 C24 H24B 109.5
H24A C24 H24B 109.5
C21 C24 H24C 109.5
H24A C24 H24C 109.5
H24B C24 H24C 109.5

loop_
_geom_bond_atom_site_label_1
_geom_bond_atom_site_label_2
_geom_bond_distance
W1 C1 1.961(5)
W1 N3 2.018(5)
W1 C4 2.038(5)
W1 O11 2.038(4)
W1 O18 2.048(4)
W1 O22 2.070(4)
W1 O15 2.166(4)
Cl1 C6 1.741(5)
Cl2 C10 1.744(6)
C1 O2 1.169(7)
N3 C4 1.270(7)
C4 C5 1.479(7)
C5 C10 1.394(7)
C5 C6 1.399(8)
C6 C7 1.396(7)
C7 C8 1.383(9)
C7 H7 0.9500
C8 C9 1.383(9)
C8 H8 0.9500
C9 C10 1.388(8)
C9 H9 0.9500
O11 C12 1.296(7)
C12 C13 1.383(8)
C12 C16 1.515(9)
C13 C14 1.413(8)
C13 H13 0.9500
C14 O15 1.267(7)
C14 C17 1.506(7)
C16 H16A 0.9800
C16 H16B 0.9800
C16 H16C 0.9800
C17 H17A 0.9800
C17 H17B 0.9800
C17 H17C 0.9800
O18 C19 1.277(7)
C19 C20 1.396(12)
C19 C23 1.499(11)
C20 C21 1.389(13)
C20 H20 0.9500
C21 O22 1.287(8)
C21 C24 1.506(11)
C23 H23A 0.9800
C23 H23B 0.9800
C23 H23C 0.9800
C24 H24A 0.9800
C24 H24B 0.9800
C24 H24C 0.9800

loop_
_geom_torsion_atom_site_label_1
_geom_torsion_atom_site_label_2
_geom_torsion_atom_site_label_3
_geom_torsion_atom_site_label_4
_geom_torsion
N3 W1 C1 O2 89(9)
C4 W1 C1 O2 88(9)
O11 W1 C1 O2 -12(9)
O18 W1 C1 O2 -176(100)
O22 W1 C1 O2 -94(9)
O15 W1 C1 O2 -86(9)
C1 W1 N3 C4 -1.1(4)
O11 W1 N3 C4 93.3(3)
O18 W1 N3 C4 -98.3(3)
O22 W1 N3 C4 -174.2(5)
O15 W1 N3 C4 177.9(3)
W1 N3 C4 C5 -174.3(7)
C1 W1 C4 N3 178.9(4)
O11 W1 C4 N3 -93.0(3)
O18 W1 C4 N3 85.1(3)
O22 W1 C4 N3 173.5(6)
O15 W1 C4 N3 -2.4(4)
C1 W1 C4 C5 -9.3(8)
N3 W1 C4 C5 171.8(10)
O11 W1 C4 C5 78.7(8)
O18 W1 C4 C5 -103.2(8)
O22 W1 C4 C5 -14.7(13)
O15 W1 C4 C5 169.3(8)
N3 C4 C5 C10 57.5(9)
W1 C4 C5 C10 -111.0(8)
N3 C4 C5 C6 -123.1(7)
W1 C4 C5 C6 68.4(10)
C10 C5 C6 C7 -1.5(8)
C4 C5 C6 C7 179.1(5)
C10 C5 C6 Cl1 -177.2(4)
C4 C5 C6 Cl1 3.4(7)
C5 C6 C7 C8 1.1(8)
Cl1 C6 C7 C8 176.9(4)
C6 C7 C8 C9 0.7(9)
C7 C8 C9 C10 -2.1(9)
C8 C9 C10 C5 1.8(9)
C8 C9 C10 Cl2 -178.6(5)
C6 C5 C10 C9 0.0(8)
C4 C5 C10 C9 179.4(5)
C6 C5 C10 Cl2 -179.6(4)
C4 C5 C10 Cl2 -0.2(7)
C1 W1 O11 C12 -159.9(6)
N3 W1 O11 C12 89.4(6)
C4 W1 O11 C12 126.4(6)
O18 W1 O11 C12 -47.1(10)
O22 W1 O11 C12 -71.1(6)
O15 W1 O11 C12 8.0(6)
W1 O11 C12 C13 -3.5(11)
W1 O11 C12 C16 175.2(6)
O11 C12 C13 C14 -4.5(13)
C16 C12 C13 C14 176.9(8)
C12 C13 C14 O15 3.0(11)
C12 C13 C14 C17 -177.1(7)
C13 C14 O15 W1 5.7(8)
C17 C14 O15 W1 -174.2(4)
C1 W1 O15 C14 66.0(10)
N3 W1 O15 C14 -109.3(5)
C4 W1 O15 C14 -107.9(5)
O11 W1 O15 C14 -9.2(5)
O18 W1 O15 C14 156.8(5)
O22 W1 O15 C14 73.4(5)
C1 W1 O18 C19 101.5(5)
N3 W1 O18 C19 -147.8(5)
C4 W1 O18 C19 175.8(5)
O11 W1 O18 C19 -10.6(10)
O22 W1 O18 C19 13.3(5)
O15 W1 O18 C19 -66.0(5)
W1 O18 C19 C20 -8.2(9)
W1 O18 C19 C23 174.2(4)
O18 C19 C20 C21 -2.0(11)
C23 C19 C20 C21 175.4(7)
C19 C20 C21 O22 -0.1(11)
C19 C20 C21 C24 179.6(7)
C20 C21 O22 W1 12.2(10)
C24 C21 O22 W1 -167.5(5)
C1 W1 O22 C21 -111.1(6)
N3 W1 O22 C21 62.5(9)
C4 W1 O22 C21 -105.9(8)
O11 W1 O22 C21 158.0(6)
O18 W1 O22 C21 -15.1(6)
O15 W1 O22 C21 70.5(6)
